data_7039946
loop_
_publ_author_name
'K\"ohler, C'
'Rentschler, E.'

_publ_section_title
;
 Functionalized phosphonates as building units for multi-dimensional homo-
 and heterometallic 3d-4f inorganic-organic hybrid-materials.
;
_journal_issue 32
_journal_name_full 'Dalton transactions (Cambridge, England : 2003)'
_journal_page_first 12854
_journal_page_last 12861
_journal_paper_doi 10.1039/c6dt02023b
_journal_volume 45
_journal_year 2016
_chemical_formula_moiety 'C10 H16 Co N2 O10 P2, 2.5(H2 O)'
_chemical_formula_sum 'C10 H21 Co N2 O12.5 P2'
_chemical_formula_weight 490.16
_chemical_name_systematic Compound-1a
_space_group_crystal_system monoclinic
_space_group_IT_number 14
_space_group_name_Hall '-P 2yn'
_space_group_name_H-M_alt 'P 1 21/n 1'
_symmetry_space_group_name_Hall '-P 2yn'
_symmetry_space_group_name_H-M 'P 1 21/n 1'
_atom_sites_solution_hydrogens mixed
_atom_sites_solution_primary direct
_audit_creation_date 2016-07-09
_audit_creation_method
;
Olex2 1.2
(compiled 2015.01.26 svn.r3150 for OlexSys, GUI svn.r4998)
;
_audit_update_record
;
2016-07-09 deposited with the CCDC.
2016-07-18 downloaded from the CCDC.
;
_cell_angle_alpha 90
_cell_angle_beta 105.790(3)
_cell_angle_gamma 90
_cell_formula_units_Z 4
_cell_length_a 10.9975(11)
_cell_length_b 10.0662(10)
_cell_length_c 18.303(2)
_cell_measurement_reflns_used 2672
_cell_measurement_temperature 173.15
_cell_measurement_theta_max 27.915
_cell_measurement_theta_min 2.312
_cell_volume 1949.7(3)
_computing_cell_refinement 'SAINT v8.34A (Bruker, 2013)'
_computing_data_reduction 'SAINT v8.34A (Bruker, 2013)'
_computing_molecular_graphics 'Olex2 (Dolomanov et al., 2009)'
_computing_publication_material 'Olex2 (Dolomanov et al., 2009)'
_computing_structure_refinement 'ShelXL (Sheldrick, 2008)'
_computing_structure_solution 'ShelXT (Sheldrick, 2015)'
_diffrn_ambient_temperature 173.15
_diffrn_detector 'CCD area detector'
_diffrn_detector_area_resol_mean 5.6
_diffrn_detector_type 'Bruker SMART CCD 6000 area detector'
_diffrn_measured_fraction_theta_full 1.000
_diffrn_measured_fraction_theta_max 0.998
_diffrn_measurement_device 'three-circle diffractometer'
_diffrn_measurement_method '\w scans'
_diffrn_radiation_monochromator graphite
_diffrn_radiation_probe x-ray
_diffrn_radiation_type MoK\a
_diffrn_radiation_wavelength 0.71073
_diffrn_reflns_av_R_equivalents 0.0523
_diffrn_reflns_av_unetI/netI 0.0771
_diffrn_reflns_Laue_measured_fraction_full 1.000
_diffrn_reflns_Laue_measured_fraction_max 0.998
_diffrn_reflns_limit_h_max 14
_diffrn_reflns_limit_h_min -13
_diffrn_reflns_limit_k_max 13
_diffrn_reflns_limit_k_min -9
_diffrn_reflns_limit_l_max 19
_diffrn_reflns_limit_l_min -24
_diffrn_reflns_number 14597
_diffrn_reflns_point_group_measured_fraction_full 1.000
_diffrn_reflns_point_group_measured_fraction_max 0.998
_diffrn_reflns_theta_full 26.000
_diffrn_reflns_theta_max 27.996
_diffrn_reflns_theta_min 1.957
_diffrn_source 'sealed X-ray tube'
_diffrn_source_target Mo
_exptl_absorpt_coefficient_mu 1.109
_exptl_absorpt_correction_T_max 0.9503
_exptl_absorpt_correction_T_min 0.8978
_exptl_absorpt_correction_type multi-scan
_exptl_absorpt_process_details '[c.f. r.h. blessing, acta cryst. (1995), a51, 33-38]'
_exptl_crystal_colour 'clear orange'
_exptl_crystal_colour_lustre clear
_exptl_crystal_colour_primary orange
_exptl_crystal_density_diffrn 1.670
_exptl_crystal_description needle
_exptl_crystal_F_000 1008
_exptl_crystal_size_max 0.14
_exptl_crystal_size_mid 0.07
_exptl_crystal_size_min 0.02
_refine_diff_density_max 0.482
_refine_diff_density_min -0.364
_refine_diff_density_rms 0.075
_refine_ls_extinction_method none
_refine_ls_goodness_of_fit_ref 0.883
_refine_ls_hydrogen_treatment constr
_refine_ls_matrix_type full
_refine_ls_number_parameters 285
_refine_ls_number_reflns 4698
_refine_ls_number_restraints 6
_refine_ls_restrained_S_all 0.883
_refine_ls_R_factor_all 0.0766
_refine_ls_R_factor_gt 0.0383
_refine_ls_shift/su_max 0.001
_refine_ls_shift/su_mean 0.000
_refine_ls_structure_factor_coef Fsqd
_refine_ls_weighting_details 'w=1/[\s^2^(Fo^2^)+(0.0366P)^2^] where P=(Fo^2^+2Fc^2^)/3'
_refine_ls_weighting_scheme calc
_refine_ls_wR_factor_gt 0.0756
_refine_ls_wR_factor_ref 0.0831
_reflns_Friedel_coverage 0.000
_reflns_number_gt 2942
_reflns_number_total 4698
_reflns_threshold_expression 'I > 2\s(I)'
_cod_data_source_file c6dt02023b2.cif
_cod_data_source_block Compound-1a
_cod_depositor_comments 'Adding full bibliography for 7039946--7039953.cif.'
_cod_original_cell_volume 1949.8(4)
_cod_original_formula_sum 'C10 H21 Co N2 O12.50 P2'
_cod_database_code 7039946
_shelx_space_group_comment
;
The symmetry employed for this shelxl refinement is uniquely defined
by the following loop, which should always be used as a source of
symmetry information in preference to the above space-group names.
They are only intended as comments.
;
_shelx_estimated_absorpt_t_max 0.978
_shelx_estimated_absorpt_t_min 0.860
_olex2_refinement_description
;
1. Fixed Uiso
 At 1.2 times of:
  All C(H) groups
 At 1.5 times of:
  All O(H) groups, All O(H,H) groups
2. Uiso/Uaniso restraints and constraints
Uanis(O11B) \\sim Ueq: with sigma of 0.01 and sigma for terminal atoms of 0.01
3. Others
 Sof(O11B)=1-FVAR(1)
 Sof(O11A)=FVAR(1)
 Sof(O12A)=Sof(H12C)=Sof(H12D)=1-FVAR(2)
 Sof(O12B)=Sof(H12A)=Sof(H12B)=FVAR(2)
 Fixed Sof: O13(0.5) H13A(0.5) H13B(0.5)
4.a Riding coordinates:
 O10(H10A,H10B), O9(H9A,H9B), O7(H7A,H7B), O4(H4), O1(H1), O11A(H11A,H11B)
4.b Free rotating group:
 O8(H8A,H8B), O12B(H12A,H12B), O12A(H12C,H12D), O13(H13A,H13B)
4.c Aromatic/amide H refined with riding coordinates:
 C10(H10), C1(H1A), C3(H3), C8(H8), C7(H7), C4(H4A)
;
_shelx_shelxl_version_number 2014/7
_olex2_submission_special_instructions 'No special instructions were received'

loop_
_space_group_symop_operation_xyz
'x, y, z'
'-x+1/2, y+1/2, -z+1/2'
'-x, -y, -z'
'x-1/2, -y-1/2, z-1/2'

loop_
_atom_site_label
_atom_site_type_symbol
_atom_site_fract_x
_atom_site_fract_y
_atom_site_fract_z
_atom_site_U_iso_or_equiv
_atom_site_adp_type
_atom_site_occupancy
_atom_site_site_symmetry_order
_atom_site_calc_flag
_atom_site_refinement_flags_posn
_atom_site_refinement_flags_adp
_atom_site_refinement_flags_occupancy
_atom_site_disorder_assembly
_atom_site_disorder_group
Co1 Co 0.31257(4) 0.39885(4) 0.63976(2) 0.01891(10) Uani 1 1 d . . . . .
P1 P 0.18304(7) 0.09703(7) 0.35689(4) 0.01977(16) Uani 1 1 d . . . . .
P2 P 0.48393(7) 0.95087(7) 0.69371(4) 0.02132(17) Uani 1 1 d . . . . .
O10 O 0.49589(17) 0.31732(17) 0.66000(10) 0.0226(4) Uani 1 1 d . . . . .
H10A H 0.5038 0.2255 0.6582 0.034 Uiso 1 1 d R . . . .
H10B H 0.5567 0.3439 0.6977 0.034 Uiso 1 1 d R . . . .
O6 O 0.53522(19) 1.05589(18) 0.65125(12) 0.0279(5) Uani 1 1 d . . . . .
O9 O 0.34612(18) 0.4471(2) 0.75243(11) 0.0299(5) Uani 1 1 d . . . . .
H9A H 0.2848 0.4428 0.7731 0.045 Uiso 1 1 d R . . . .
H9B H 0.4238 0.4444 0.7902 0.045 Uiso 1 1 d R . . . .
O3 O 0.19190(18) 0.11019(19) 0.27623(11) 0.0275(5) Uani 1 1 d . . . . .
O8 O 0.1253(2) 0.4746(2) 0.62319(12) 0.0321(5) Uani 1 1 d . . . . .
H8A H 0.1081 0.5487 0.6046 0.048 Uiso 1 1 d G . . . .
H8B H 0.1053 0.4945 0.6682 0.048 Uiso 1 1 d G . . . .
O5 O 0.38158(19) 0.99297(19) 0.72618(11) 0.0304(5) Uani 1 1 d . . . . .
O7 O 0.2410(2) 0.21328(19) 0.65156(12) 0.0343(5) Uani 1 1 d . . . . .
H7A H 0.1588 0.2014 0.6440 0.051 Uiso 1 1 d R . . . .
H7B H 0.2810 0.1373 0.6782 0.051 Uiso 1 1 d R . . . .
O4 O 0.59377(19) 0.88997(19) 0.75938(11) 0.0328(5) Uani 1 1 d . . . . .
H4 H 0.6705 0.8865 0.7496 0.049 Uiso 1 1 d R . . . .
O1 O 0.27392(19) -0.01297(18) 0.40015(11) 0.0305(5) Uani 1 1 d . . . . .
H1 H 0.3391 -0.0354 0.3805 0.046 Uiso 1 1 d R . . . .
O2 O 0.05486(19) 0.0682(2) 0.36707(12) 0.0352(5) Uani 1 1 d . . . . .
N2 N 0.3707(2) 0.5853(2) 0.60757(12) 0.0186(5) Uani 1 1 d . . . . .
N1 N 0.2873(2) 0.3751(2) 0.52157(12) 0.0194(5) Uani 1 1 d . . . . .
C9 C 0.4338(2) 0.8145(3) 0.62863(15) 0.0195(6) Uani 1 1 d . . . . .
C2 C 0.2388(3) 0.2506(3) 0.40516(15) 0.0197(6) Uani 1 1 d . . . . .
C5 C 0.3186(3) 0.4812(3) 0.48495(15) 0.0187(6) Uani 1 1 d . . . . .
C10 C 0.4063(3) 0.6897(3) 0.65311(16) 0.0212(6) Uani 1 1 d . . . . .
H10 H 0.4133 0.6783 0.7056 0.025 Uiso 1 1 calc R . . . .
C1 C 0.2494(3) 0.2638(3) 0.48219(15) 0.0217(6) Uani 1 1 d . . . . .
H1A H 0.2284 0.1895 0.5084 0.026 Uiso 1 1 calc R . . . .
C6 C 0.3607(2) 0.6005(3) 0.53262(15) 0.0193(6) Uani 1 1 d . . . . .
C3 C 0.2709(3) 0.3599(3) 0.36818(16) 0.0249(7) Uani 1 1 d . . . . .
H3 H 0.2649 0.3555 0.3155 0.030 Uiso 1 1 calc R . . . .
C8 C 0.4217(3) 0.8284(3) 0.55139(16) 0.0269(7) Uani 1 1 d . . . . .
H8 H 0.4383 0.9117 0.5317 0.032 Uiso 1 1 calc R . . . .
C7 C 0.3856(3) 0.7209(3) 0.50310(16) 0.0285(7) Uani 1 1 d . . . . .
H7 H 0.3779 0.7298 0.4504 0.034 Uiso 1 1 calc R . . . .
C4 C 0.3117(3) 0.4754(3) 0.40820(16) 0.0256(7) Uani 1 1 d . . . . .
H4A H 0.3348 0.5502 0.3833 0.031 Uiso 1 1 calc R . . . .
O11A O -0.0156(5) 0.2076(6) 0.6147(13) 0.080(4) Uani 0.83(4) 1 d . . P A 1
H11A H -0.0347 0.1241 0.6237 0.120 Uiso 1 1 d R . . . .
H11B H -0.0668 0.2512 0.6303 0.120 Uiso 1 1 d R . . . .
O12B O 0.0780(4) 0.7331(5) 0.5585(3) 0.0529(19) Uani 0.604(9) 1 d . . P B 1
H12A H 0.0525 0.7235 0.5094 0.079 Uiso 0.604(9) 1 d G . P B 1
H12B H 0.0172 0.7668 0.5746 0.079 Uiso 0.604(9) 1 d G . P B 1
O12A O 0.0587(8) 0.6365(8) 0.5106(4) 0.058(3) Uani 0.396(9) 1 d . . P B 2
H12C H 0.0291 0.6426 0.4615 0.087 Uiso 0.396(9) 1 d G . P B 2
H12D H 0.1081 0.7037 0.5275 0.087 Uiso 0.396(9) 1 d G . P B 2
O13 O 0.0833(10) 0.9139(12) 0.5280(5) 0.144(3) Uani 0.5 1 d . . P C 2
H13A H 0.1648 0.9192 0.5470 0.216 Uiso 0.5 1 d G . P C 2
H13B H 0.0466 0.9218 0.5643 0.216 Uiso 0.5 1 d G . P C 2
O11B O -0.002(3) 0.208(2) 0.6532(16) 0.028(8) Uani 0.17(4) 1 d . U P A 2

loop_
_atom_site_aniso_label
_atom_site_aniso_U_11
_atom_site_aniso_U_22
_atom_site_aniso_U_33
_atom_site_aniso_U_23
_atom_site_aniso_U_13
_atom_site_aniso_U_12
Co1 0.0227(2) 0.0186(2) 0.01589(18) 0.00074(17) 0.00602(15) -0.00211(18)
P1 0.0199(4) 0.0196(4) 0.0182(3) -0.0033(3) 0.0024(3) -0.0032(3)
P2 0.0252(4) 0.0155(4) 0.0231(4) -0.0028(3) 0.0062(3) -0.0015(3)
O10 0.0244(11) 0.0176(10) 0.0240(11) -0.0025(8) 0.0033(9) -0.0002(8)
O6 0.0282(12) 0.0200(10) 0.0377(12) -0.0038(9) 0.0129(10) -0.0004(9)
O9 0.0224(11) 0.0491(13) 0.0191(10) -0.0044(10) 0.0076(9) 0.0023(10)
O3 0.0281(11) 0.0316(11) 0.0211(10) -0.0031(9) 0.0036(9) 0.0010(10)
O8 0.0313(12) 0.0399(13) 0.0254(12) 0.0047(10) 0.0083(10) 0.0047(11)
O5 0.0332(12) 0.0286(11) 0.0321(12) -0.0027(10) 0.0137(10) -0.0039(10)
O7 0.0316(13) 0.0314(12) 0.0389(13) 0.0108(10) 0.0080(10) -0.0090(10)
O4 0.0301(12) 0.0351(12) 0.0298(12) -0.0031(10) 0.0023(10) -0.0017(10)
O1 0.0355(13) 0.0271(11) 0.0301(12) 0.0000(9) 0.0110(10) 0.0030(10)
O2 0.0260(12) 0.0456(14) 0.0327(12) -0.0052(10) 0.0059(10) -0.0084(10)
N2 0.0216(12) 0.0179(12) 0.0170(11) -0.0012(10) 0.0061(10) 0.0002(10)
N1 0.0201(12) 0.0186(12) 0.0195(12) 0.0014(10) 0.0051(10) -0.0016(10)
C9 0.0158(14) 0.0206(14) 0.0223(15) -0.0003(12) 0.0055(12) 0.0009(12)
C2 0.0186(15) 0.0209(14) 0.0187(14) -0.0029(12) 0.0033(12) 0.0000(12)
C5 0.0195(14) 0.0176(14) 0.0192(14) 0.0009(11) 0.0054(11) 0.0005(12)
C10 0.0242(16) 0.0217(14) 0.0191(14) -0.0009(12) 0.0083(12) 0.0005(13)
C1 0.0237(15) 0.0186(14) 0.0226(15) 0.0023(12) 0.0060(13) -0.0018(12)
C6 0.0186(14) 0.0209(14) 0.0187(13) 0.0010(12) 0.0056(11) -0.0018(12)
C3 0.0311(17) 0.0263(15) 0.0166(14) -0.0008(12) 0.0053(13) -0.0025(13)
C8 0.0379(19) 0.0181(15) 0.0247(16) 0.0020(12) 0.0087(14) -0.0047(14)
C7 0.0435(19) 0.0254(16) 0.0155(14) 0.0007(12) 0.0062(14) -0.0069(14)
C4 0.0359(18) 0.0208(15) 0.0212(15) 0.0044(12) 0.0093(14) -0.0029(14)
O11A 0.035(2) 0.055(3) 0.137(11) 0.025(4) 0.000(4) -0.0134(19)
O12B 0.047(3) 0.057(4) 0.062(4) 0.021(3) 0.027(2) 0.026(2)
O12A 0.066(6) 0.057(6) 0.042(5) 0.020(4) -0.003(4) 0.005(4)
O13 0.155(9) 0.166(8) 0.133(8) -0.035(7) 0.077(7) -0.004(8)
O11B 0.033(9) 0.023(9) 0.022(11) -0.004(6) -0.002(6) -0.010(5)

loop_
_atom_type_symbol
_atom_type_description
_atom_type_scat_dispersion_real
_atom_type_scat_dispersion_imag
_atom_type_scat_source
C C 0.0033 0.0016 'International Tables Vol C Tables 4.2.6.8 and 6.1.1.4'
H H 0.0000 0.0000 'International Tables Vol C Tables 4.2.6.8 and 6.1.1.4'
Co Co 0.3494 0.9721 'International Tables Vol C Tables 4.2.6.8 and 6.1.1.4'
N N 0.0061 0.0033 'International Tables Vol C Tables 4.2.6.8 and 6.1.1.4'
O O 0.0106 0.0060 'International Tables Vol C Tables 4.2.6.8 and 6.1.1.4'
P P 0.1023 0.0942 'International Tables Vol C Tables 4.2.6.8 and 6.1.1.4'

loop_
_geom_angle_atom_site_label_1
_geom_angle_atom_site_label_2
_geom_angle_atom_site_label_3
_geom_angle
O10 Co1 O8 177.22(8)
O10 Co1 N2 92.70(8)
O10 Co1 N1 89.36(8)
O9 Co1 O10 90.78(7)
O9 Co1 O8 87.77(8)
O9 Co1 O7 94.50(8)
O9 Co1 N2 94.86(8)
O9 Co1 N1 172.23(8)
O7 Co1 O10 90.18(8)
O7 Co1 O8 87.57(9)
O7 Co1 N2 170.17(9)
O7 Co1 N1 93.27(8)
N2 Co1 O8 89.79(8)
N2 Co1 N1 77.38(8)
N1 Co1 O8 92.40(8)
O3 P1 O1 110.86(11)
O3 P1 C2 107.44(12)
O1 P1 C2 105.96(12)
O2 P1 O3 116.80(12)
O2 P1 O1 107.14(12)
O2 P1 C2 108.10(12)
O6 P2 O4 110.39(12)
O6 P2 C9 106.46(12)
O5 P2 O6 116.14(11)
O5 P2 O4 108.39(12)
O5 P2 C9 110.86(12)
O4 P2 C9 103.93(12)
Co1 O10 H10A 118.3
Co1 O10 H10B 121.0
H10A O10 H10B 106.1
Co1 O9 H9A 118.8
Co1 O9 H9B 127.5
H9A O9 H9B 109.9
Co1 O8 H8A 119.2
Co1 O8 H8B 113.7
H8A O8 H8B 95.0
Co1 O7 H7A 120.6
Co1 O7 H7B 130.3
H7A O7 H7B 106.4
P2 O4 H4 115.0
P1 O1 H1 116.1
C10 N2 Co1 125.75(18)
C10 N2 C6 118.3(2)
C6 N2 Co1 115.74(18)
C5 N1 Co1 115.85(17)
C1 N1 Co1 125.49(17)
C1 N1 C5 118.6(2)
C10 C9 P2 121.9(2)
C8 C9 P2 121.5(2)
C8 C9 C10 116.6(3)
C1 C2 P1 120.2(2)
C3 C2 P1 122.6(2)
C3 C2 C1 117.2(2)
N1 C5 C6 115.4(2)
N1 C5 C4 121.1(2)
C4 C5 C6 123.5(2)
N2 C10 C9 124.2(2)
N2 C10 H10 117.9
C9 C10 H10 117.9
N1 C1 C2 123.7(3)
N1 C1 H1A 118.1
C2 C1 H1A 118.1
N2 C6 C5 115.5(2)
N2 C6 C7 121.6(3)
C7 C6 C5 122.9(2)
C2 C3 H3 120.1
C4 C3 C2 119.9(3)
C4 C3 H3 120.1
C9 C8 H8 119.9
C7 C8 C9 120.1(3)
C7 C8 H8 119.9
C6 C7 C8 119.2(3)
C6 C7 H7 120.4
C8 C7 H7 120.4
C5 C4 H4A 120.2
C3 C4 C5 119.5(3)
C3 C4 H4A 120.2
H11A O11A H11B 102.8
H12A O12B H12B 109.5
H12C O12A H12D 109.5
H13A O13 H13B 109.5
H11A O11B H11B 91.7

loop_
_geom_bond_atom_site_label_1
_geom_bond_atom_site_label_2
_geom_bond_distance
Co1 O10 2.1140(19)
Co1 O9 2.0518(19)
Co1 O8 2.139(2)
Co1 O7 2.0613(19)
Co1 N2 2.118(2)
Co1 N1 2.118(2)
P1 O3 1.512(2)
P1 O1 1.556(2)
P1 O2 1.500(2)
P1 C2 1.803(3)
P2 O6 1.509(2)
P2 O5 1.471(2)
P2 O4 1.578(2)
P2 C9 1.803(3)
O10 H10A 0.9297
O10 H10B 0.8624
O9 H9A 0.8587
O9 H9B 0.9418
O8 H8A 0.8192
O8 H8B 0.9304
O7 H7A 0.8841
O7 H7B 0.9487
O4 H4 0.9095
O1 H1 0.9137
N2 C10 1.332(3)
N2 C6 1.355(3)
N1 C5 1.354(3)
N1 C1 1.336(3)
C9 C10 1.395(4)
C9 C8 1.391(4)
C2 C1 1.389(4)
C2 C3 1.387(4)
C5 C6 1.483(4)
C5 C4 1.387(4)
C10 H10 0.9500
C1 H1A 0.9500
C6 C7 1.384(4)
C3 H3 0.9500
C3 C4 1.382(4)
C8 H8 0.9500
C8 C7 1.385(4)
C7 H7 0.9500
C4 H4A 0.9500
O11A H11A 0.8924
O11A H11B 0.8230
O12B H12A 0.8701
O12B H12B 0.8700
O12A H12C 0.8699
O12A H12D 0.8698
O13 H13A 0.8701
O13 H13B 0.8701
O11B H11A 1.0165
O11B H11B 0.8459

loop_
_geom_torsion_atom_site_label_1
_geom_torsion_atom_site_label_2
_geom_torsion_atom_site_label_3
_geom_torsion_atom_site_label_4
_geom_torsion
Co1 N2 C10 C9 -174.3(2)
Co1 N2 C6 C5 -4.0(3)
Co1 N2 C6 C7 174.6(2)
Co1 N1 C5 C6 -2.6(3)
Co1 N1 C5 C4 177.0(2)
Co1 N1 C1 C2 -177.3(2)
P1 C2 C1 N1 -178.5(2)
P1 C2 C3 C4 179.3(2)
P2 C9 C10 N2 -179.0(2)
P2 C9 C8 C7 178.6(2)
O6 P2 C9 C10 166.2(2)
O6 P2 C9 C8 -13.2(3)
O3 P1 C2 C1 -175.7(2)
O3 P1 C2 C3 5.3(3)
O5 P2 C9 C10 -66.6(3)
O5 P2 C9 C8 114.0(2)
O4 P2 C9 C10 49.6(2)
O4 P2 C9 C8 -129.8(2)
O1 P1 C2 C1 -57.1(3)
O1 P1 C2 C3 123.8(2)
O2 P1 C2 C1 57.5(3)
O2 P1 C2 C3 -121.6(2)
N2 C6 C7 C8 0.1(4)
N1 C5 C6 N2 4.4(4)
N1 C5 C6 C7 -174.2(3)
N1 C5 C4 C3 0.7(4)
C9 C8 C7 C6 0.6(5)
C2 C3 C4 C5 -0.8(4)
C5 N1 C1 C2 -0.7(4)
C5 C6 C7 C8 178.6(3)
C10 N2 C6 C5 -179.0(2)
C10 N2 C6 C7 -0.4(4)
C10 C9 C8 C7 -0.8(4)
C1 N1 C5 C6 -179.6(2)
C1 N1 C5 C4 0.0(4)
C1 C2 C3 C4 0.2(4)
C6 N2 C10 C9 0.2(4)
C6 C5 C4 C3 -179.7(3)
C3 C2 C1 N1 0.6(4)
C8 C9 C10 N2 0.5(4)
C4 C5 C6 N2 -175.2(3)
C4 C5 C6 C7 6.2(4)
